data_4128121
loop_
_publ_author_name
'Liu, Qian'
'Jordan, Richard F.'

_publ_section_title
;
 Sterically Controlled Self-Assembly of a Robust Multinuclear Palladium
 Catalyst for Ethylene Polymerization.
;
_journal_issue 17
_journal_name_full 'Journal of the American Chemical Society'
_journal_page_first 6827
_journal_page_last 6831
_journal_paper_doi 10.1021/jacs.9b02465
_journal_volume 141
_journal_year 2019
_chemical_absolute_configuration ad
_chemical_formula_moiety 'C148 H188 Cl2 Li6 N4 O40 P4 Pd4 S8, 6(C2 H2 Cl4)'
_chemical_formula_sum 'C160 H200 Cl26 Li6 N4 O40 P4 Pd4 S8'
_chemical_formula_weight 4588.53
_space_group_crystal_system orthorhombic
_space_group_IT_number 18
_space_group_name_Hall 'P 2 2ab'
_space_group_name_H-M_alt 'P 21 21 2'
_symmetry_space_group_name_Hall 'P 2 2ab'
_symmetry_space_group_name_H-M 'P 21 21 2'
_atom_sites_solution_hydrogens geom
_atom_sites_solution_primary dual
_atom_sites_solution_secondary difmap
_audit_creation_date 2016-04-19
_audit_creation_method
;
Olex2 1.2
(compiled 2016.02.19 svn.r3266 for OlexSys, GUI svn.r5155)
;
_cell_angle_alpha 90
_cell_angle_beta 90
_cell_angle_gamma 90
_cell_formula_units_Z 2
_cell_length_a 23.055(3)
_cell_length_b 23.056(2)
_cell_length_c 23.990(3)
_cell_measurement_reflns_used 9626
_cell_measurement_temperature 100(2)
_cell_measurement_theta_max 22.03
_cell_measurement_theta_min 2.45
_cell_volume 12752(3)
_computing_cell_refinement 'SAINT V.8.35A (Bruker AXS Inc., 2013)'
_computing_data_collection 'APEX3 v.2015.9-0 (Bruker AXS Inc., 2015)'
_computing_data_reduction 'SAINT V.8.35A (Bruker AXS Inc., 2013)'
_computing_molecular_graphics
;
OLEX2: a complete structure solution, refinement and analysis program 
Dolomanov et al., 2009

Mercury: visualization and analysis of crystal structures
Macrae, et al., 2006

O. V. Dolomanov, L. J. Bourhis, R. J. Gildea, J. A. K. Howard and H. Puschmann.
J. Appl. Cryst. (2009). 42, 339-341;

C. F. Macrae, P. R. Edgington, P. McCabe, E. Pidcock, G. P. Shields, R. Taylor,
M. Towler and J. van de Streek, J. Appl. Cryst. (2006). 39, 453-457.
;
_computing_publication_material
;
 APEX3 v.2015.5-2 (Bruker AXS Inc., 2015)
 OLEX2 (Dolomanov et al., 2009)
;
_computing_structure_refinement 'XL-2014/7 (Sheldrick, 2015b)'
_computing_structure_solution 'XT 2014/5 (Sheldrick, 2015a)'
_diffrn_ambient_temperature 100(2)
_diffrn_detector_area_resol_mean 10.4167
_diffrn_measured_fraction_theta_full 0.950
_diffrn_measured_fraction_theta_max 0.950
_diffrn_measurement_device_type 'Bruker D8 Venture PHOTON 100 CMOS'
_diffrn_measurement_method 'omega and phi scans'
_diffrn_radiation_monochromator mirrors
_diffrn_radiation_type MoK\a
_diffrn_radiation_wavelength 0.71073
_diffrn_reflns_av_R_equivalents 0.0565
_diffrn_reflns_av_unetI/netI 0.0565
_diffrn_reflns_Laue_measured_fraction_full 0.950
_diffrn_reflns_Laue_measured_fraction_max 0.950
_diffrn_reflns_limit_h_max 26
_diffrn_reflns_limit_h_min -27
_diffrn_reflns_limit_k_max 27
_diffrn_reflns_limit_k_min -27
_diffrn_reflns_limit_l_max 26
_diffrn_reflns_limit_l_min -28
_diffrn_reflns_number 164653
_diffrn_reflns_point_group_measured_fraction_full 0.921
_diffrn_reflns_point_group_measured_fraction_max 0.921
_diffrn_reflns_theta_full 25.080
_diffrn_reflns_theta_max 25.080
_diffrn_reflns_theta_min 2.108
_diffrn_source 'INCOATEC ImuS micro-focus source'
_exptl_absorpt_coefficient_mu 0.695
_exptl_absorpt_correction_T_max 0.7452
_exptl_absorpt_correction_T_min 0.6429
_exptl_absorpt_correction_type multi-scan
_exptl_absorpt_process_details
;
SADABS-2014/5 (Bruker,2014/5) was used for absorption correction.
wR2(int) was 0.0852 before and 0.0606 after correction.
The Ratio of minimum to maximum transmission is 0.8627.
The \l/2 correction factor is 0.00150.
;
_exptl_crystal_colour colourless
_exptl_crystal_colour_primary colourless
_exptl_crystal_density_diffrn 1.195
_exptl_crystal_description block
_exptl_crystal_F_000 4680
_exptl_crystal_size_max 0.21
_exptl_crystal_size_mid 0.14
_exptl_crystal_size_min 0.12
_refine_diff_density_max 0.586
_refine_diff_density_min -0.433
_refine_diff_density_rms 0.090
_refine_ls_abs_structure_details
;
 Flack x determined using 6552 quotients [(I+)-(I-)]/[(I+)+(I-)]
 (Parsons, Flack and Wagner, Acta Cryst. B69 (2013) 249-259).
;
_refine_ls_abs_structure_Flack 0.068(6)
_refine_ls_extinction_method none
_refine_ls_goodness_of_fit_ref 1.045
_refine_ls_hydrogen_treatment constr
_refine_ls_matrix_type full
_refine_ls_number_parameters 1147
_refine_ls_number_reflns 20879
_refine_ls_number_restraints 183
_refine_ls_restrained_S_all 1.057
_refine_ls_R_factor_all 0.0788
_refine_ls_R_factor_gt 0.0563
_refine_ls_shift/su_max 0.001
_refine_ls_shift/su_mean 0.000
_refine_ls_structure_factor_coef Fsqd
_refine_ls_weighting_details 'w=1/[\s^2^(Fo^2^)+(0.0609P)^2^+37.2394P] where P=(Fo^2^+2Fc^2^)/3'
_refine_ls_weighting_scheme calc
_refine_ls_wR_factor_gt 0.1297
_refine_ls_wR_factor_ref 0.1371
_reflns_Friedel_coverage 0.797
_reflns_Friedel_fraction_full 0.888
_reflns_Friedel_fraction_max 0.888
_reflns_number_gt 16842
_reflns_number_total 20879
_reflns_threshold_expression 'I > 2\s(I)'
_cod_data_source_file ja9b02465_si_002.cif
_cod_data_source_block ortho_p2122_sq
_cod_original_cell_volume 12752(2)
_cod_database_code 4128121
_shelx_space_group_comment
;
The symmetry employed for this shelxl refinement is uniquely defined
by the following loop, which should always be used as a source of
symmetry information in preference to the above space-group names.
They are only intended as comments.
;
_shelx_estimated_absorpt_t_max 0.921
_shelx_estimated_absorpt_t_min 0.868
_olex2_refinement_description
;
1. Fixed Uiso
 At 1.2 times of:
  All C(H) groups, All C(H,H) groups, All C(H,H,H,H) groups
 At 1.5 times of:
  All C(H,H,H) groups
2. Restrained distances
 C52-C51
 1.55 with sigma of 0.01
 C51-C50
 1.46 with sigma of 0.01
 Cl9-C78 \\sim Cl8-C78 \\sim Cl7-C77 \\sim Cl6-C77 \\sim Cl4-C76 \\sim Cl5-C76
\\sim Cl3-C75 \\sim Cl2-C75
 \\sim Cl13-C80 \\sim Cl12-C80 \\sim Cl11-C79 \\sim Cl10-C79
 with sigma of 0.02
 C80-C79 \\sim C78-C77 \\sim C76-C75
 with sigma of 0.02
 C8-C7 \\sim C49-C44
 with sigma of 0.02
 C9-C8 \\sim C50-C49
 with sigma of 0.02
 C9-C10 \\sim C51-C50
 with sigma of 0.02
 C11-C10 \\sim C52-C51
 with sigma of 0.02
 C7-C12 \\sim C45-C44
 with sigma of 0.02
 C13-C12 \\sim C46-C45
 with sigma of 0.02
 C14-C13 \\sim C47-C46
 with sigma of 0.02
 C15-C14 \\sim C48-C47
 with sigma of 0.02
 C51A-C50 \\sim C51-C50
 with sigma of 0.005
 C52-C51 \\sim C52A-C51A
 with sigma of 0.005
3. Rigid body (RIGU) restrains
 Cl10, Cl11, Cl12, Cl13, C79, C80
 with sigma for 1-2 distances of 0.004 and sigma for 1-3 distances of 0.004
 C53, C54, C55, C56, C57, C58
 with sigma for 1-2 distances of 0.004 and sigma for 1-3 distances of 0.004
 C44, C45, C46, C47, C48, C49, C50, C51, C52
 with sigma for 1-2 distances of 0.004 and sigma for 1-3 distances of 0.004
4. Others
 Fixed Sof: H50A(0.5) H50B(0.5) H50C(0.5) H50D(0.5) C51(0.6) H51A(0.6)
 H51B(0.6) C52(0.6) H52A(0.6) H52B(0.6) H52C(0.6) C51A(0.4) H51C(0.4) H51D(0.4)
 C52A(0.4) H52D(0.4) H52E(0.4) H52F(0.4)
 Fixed Uiso: C51(0.128)
5.a Ternary CH refined with riding coordinates:
 C7(H7), C44(H44), C77(H77), C78(H78), C75(H75), C76(H76), C79(H79), C80(H80)
5.b Secondary CH2 refined with riding coordinates:
 C8(H8A,H8B), C9(H9A,H9B), C10(H10A,H10B), C12(H12A,H12B), C13(H13A,H13B),
 C14(H14A,H14B), C45(H45A,H45B), C46(H46A,H46B), C47(H47A,H47B), C49(H49A,H49B),
  C50(H50A,H50B), C50(H50C,H50D), C51(H51A,H51B), C51A(H51C,H51D)
5.c Aromatic/amide H refined with riding coordinates:
 C2(H2), C3(H3), C5(H5), C6(H6), C17(H17), C18(H18), C19(H19), C20(H20),
 C21(H21), C24(H24), C27(H27), C32(H32), C35(H35), C39(H39), C40(H40), C42(H42),
  C43(H43), C54(H54), C55(H55), C56(H56), C57(H57), C58(H58), C61(H61),
 C64(H64), C69(H69), C72(H72)
5.d Idealised Me refined as rotating group:
 C1(H1A,H1B,H1C), C11(H11A,H11B,H11C), C15(H15A,H15B,H15C), C28(H28A,H28B,
 H28C), C29(H29A,H29B,H29C), C36(H36A,H36B,H36C), C37(H37A,H37B,H37C), C38(H38A,
 H38B,H38C), C48(H48A,H48B,H48C), C65(H65A,H65B,H65C), C66(H66A,H66B,H66C),
 C73(H73A,H73B,H73C), C74(H74A,H74B,H74C), C52(H52A,H52B,H52C), C52A(H52D,H52E,
 H52F)
;
_shelx_shelxl_version_number 2014/7
_olex2_submission_special_instructions 'No special instructions were received'

loop_
_space_group_symop_operation_xyz
'x, y, z'
'-x, -y, z'
'-x+1/2, y+1/2, -z'
'x+1/2, -y+1/2, -z'

loop_
_atom_site_label
_atom_site_type_symbol
_atom_site_fract_x
_atom_site_fract_y
_atom_site_fract_z
_atom_site_U_iso_or_equiv
_atom_site_adp_type
_atom_site_occupancy
_atom_site_site_symmetry_order
_atom_site_calc_flag
_atom_site_refinement_flags_posn
_atom_site_refinement_flags_adp
_atom_site_refinement_flags_occupancy
_atom_site_disorder_assembly
_atom_site_disorder_group
Pd1 Pd 0.63001(3) 0.55883(3) 0.91307(3) 0.03115(18) Uani 1 1 d . . . . .
Pd2 Pd 0.49159(3) 0.35652(3) 0.43505(3) 0.03066(18) Uani 1 1 d . . . . .
Cl1 Cl 0.54267(9) 0.56485(9) 0.67106(9) 0.0268(5) Uani 1 1 d . . . . .
S1 S 0.65775(10) 0.63943(10) 0.81278(10) 0.0333(6) Uani 1 1 d . . . . .
S2 S 0.58177(9) 0.44232(10) 0.78836(9) 0.0263(5) Uani 1 1 d . . . . .
S3 S 0.42722(10) 0.29925(10) 0.53538(10) 0.0285(5) Uani 1 1 d . . . . .
S4 S 0.58669(9) 0.45083(9) 0.55328(9) 0.0269(5) Uani 1 1 d . . . . .
P1 P 0.69307(11) 0.50448(11) 0.86632(10) 0.0315(6) Uani 1 1 d . . . . .
P2 P 0.56516(10) 0.32068(10) 0.48454(10) 0.0290(5) Uani 1 1 d . . . . .
O1 O 0.6728(3) 0.6320(3) 0.8724(3) 0.0374(16) Uani 1 1 d . . . . .
O2 O 0.5969(3) 0.6314(3) 0.8032(3) 0.0316(15) Uani 1 1 d . . . . .
O3 O 0.6797(3) 0.6929(3) 0.7923(3) 0.0384(16) Uani 1 1 d . . . . .
O4 O 0.5846(3) 0.5032(3) 0.8053(2) 0.0311(14) Uani 1 1 d . . . . .
O5 O 0.6001(3) 0.4340(3) 0.7306(3) 0.0364(16) Uani 1 1 d . . . . .
O6 O 0.5255(2) 0.4156(3) 0.7993(3) 0.0290(14) Uani 1 1 d . . . . .
O7 O 0.6494(3) 0.2483(3) 0.8612(3) 0.0398(17) Uani 1 1 d . . . . .
O8 O 0.7352(3) 0.2904(3) 0.9187(3) 0.0386(16) Uani 1 1 d . . . . .
O9 O 0.7785(4) 0.4725(4) 0.6679(3) 0.060(2) Uani 1 1 d . . . . .
O10 O 0.7419(3) 0.5686(3) 0.6282(3) 0.0531(19) Uani 1 1 d . . . . .
O11 O 0.4421(3) 0.2885(3) 0.4763(3) 0.0322(15) Uani 1 1 d . . . . .
O12 O 0.3865(3) 0.2566(3) 0.5563(3) 0.0359(16) Uani 1 1 d . . . . .
O13 O 0.4088(3) 0.3592(3) 0.5433(2) 0.0308(14) Uani 1 1 d . . . . .
O14 O 0.5315(3) 0.4266(2) 0.5388(2) 0.0290(14) Uani 1 1 d . . . . .
O15 O 0.5916(3) 0.5118(2) 0.5384(2) 0.0313(15) Uani 1 1 d . . . . .
O16 O 0.6043(3) 0.4393(3) 0.6102(2) 0.0329(15) Uani 1 1 d . . . . .
O17 O 0.7785(3) 0.3515(3) 0.4202(3) 0.0458(17) Uani 1 1 d . . . . .
O18 O 0.7903(3) 0.4490(3) 0.4714(3) 0.0440(17) Uani 1 1 d . . . . .
O19 O 0.6231(3) 0.2939(3) 0.6941(3) 0.0472(18) Uani 1 1 d . . . . .
O20 O 0.5203(3) 0.2670(3) 0.7257(3) 0.0399(17) Uani 1 1 d . . . . .
N1 N 0.5681(3) 0.6116(3) 0.9537(3) 0.0290(18) Uani 1 1 d . . . . .
N2 N 0.4200(3) 0.3920(3) 0.3913(3) 0.0363(19) Uani 1 1 d . . . . .
C1 C 0.5936(5) 0.4891(5) 0.9506(4) 0.050(3) Uani 1 1 d . . . . .
H1A H 0.5592 0.4769 0.9295 0.075 Uiso 1 1 calc GR . . . .
H1B H 0.5822 0.4994 0.9887 0.075 Uiso 1 1 calc GR . . . .
H1C H 0.6217 0.4572 0.9517 0.075 Uiso 1 1 calc GR . . . .
C2 C 0.5690(5) 0.6267(4) 1.0066(4) 0.041(3) Uani 1 1 d . . . . .
H2 H 0.6008 0.6142 1.0287 0.049 Uiso 1 1 calc R . . . .
C3 C 0.5266(5) 0.6595(5) 1.0319(4) 0.047(3) Uani 1 1 d . . . . .
H3 H 0.5305 0.6702 1.0700 0.056 Uiso 1 1 calc R . . . .
C4 C 0.4802(4) 0.6762(4) 1.0030(4) 0.031(2) Uani 1 1 d . . . . .
C5 C 0.4790(4) 0.6614(4) 0.9474(4) 0.042(3) Uani 1 1 d . . . . .
H5 H 0.4476 0.6739 0.9248 0.050 Uiso 1 1 calc R . . . .
C6 C 0.5227(4) 0.6286(4) 0.9242(4) 0.040(3) Uani 1 1 d . . . . .
H6 H 0.5201 0.6180 0.8860 0.047 Uiso 1 1 calc R . . . .
C7 C 0.4297(4) 0.7096(4) 1.0286(4) 0.039(2) Uani 1 1 d D . . . .
H7 H 0.4404 0.7181 1.0681 0.047 Uiso 1 1 calc R . . . .
C8 C 0.3744(5) 0.6725(4) 1.0302(4) 0.043(3) Uani 1 1 d D . . . .
H8A H 0.3424 0.6969 1.0445 0.052 Uiso 1 1 calc R . . . .
H8B H 0.3644 0.6616 0.9914 0.052 Uiso 1 1 calc R . . . .
C9 C 0.3768(5) 0.6179(4) 1.0645(5) 0.050(3) Uani 1 1 d D . . . .
H9A H 0.3879 0.6282 1.1032 0.060 Uiso 1 1 calc R . . . .
H9B H 0.4073 0.5922 1.0493 0.060 Uiso 1 1 calc R . . . .
C10 C 0.3198(5) 0.5851(5) 1.0659(6) 0.065(3) Uani 1 1 d D . . . .
H10A H 0.2894 0.6100 1.0825 0.078 Uiso 1 1 calc R . . . .
H10B H 0.3078 0.5755 1.0273 0.078 Uiso 1 1 calc R . . . .
C11 C 0.3252(7) 0.5297(6) 1.0995(6) 0.082(4) Uani 1 1 d D . . . .
H11A H 0.3566 0.5059 1.0841 0.123 Uiso 1 1 calc GR . . . .
H11B H 0.2886 0.5081 1.0976 0.123 Uiso 1 1 calc GR . . . .
H11C H 0.3339 0.5393 1.1384 0.123 Uiso 1 1 calc GR . . . .
C12 C 0.4197(5) 0.7691(5) 0.9993(6) 0.060(3) Uani 1 1 d D . . . .
H12A H 0.4146 0.7622 0.9588 0.072 Uiso 1 1 calc R . . . .
H12B H 0.3832 0.7862 1.0136 0.072 Uiso 1 1 calc R . . . .
C13 C 0.4658(6) 0.8106(5) 1.0069(7) 0.074(4) Uani 1 1 d D . . . .
H13A H 0.5021 0.7946 0.9912 0.089 Uiso 1 1 calc R . . . .
H13B H 0.4720 0.8169 1.0473 0.089 Uiso 1 1 calc R . . . .
C14 C 0.4527(7) 0.8698(6) 0.9786(8) 0.097(5) Uani 1 1 d D . . . .
H14A H 0.4542 0.8658 0.9376 0.116 Uiso 1 1 calc R . . . .
H14B H 0.4136 0.8836 0.9893 0.116 Uiso 1 1 calc R . . . .
C15 C 0.4983(9) 0.9125(7) 0.9982(11) 0.160(10) Uani 1 1 d D . . . .
H15A H 0.4982 0.9142 1.0390 0.239 Uiso 1 1 calc GR . . . .
H15B H 0.4898 0.9510 0.9830 0.239 Uiso 1 1 calc GR . . . .
H15C H 0.5366 0.8998 0.9852 0.239 Uiso 1 1 calc GR . . . .
C16 C 0.7630(4) 0.5047(4) 0.9013(4) 0.040(2) Uani 1 1 d . . . . .
C17 C 0.7640(4) 0.5133(4) 0.9591(4) 0.039(2) Uani 1 1 d . . . . .
H17 H 0.7286 0.5213 0.9778 0.047 Uiso 1 1 calc R . . . .
C18 C 0.8145(5) 0.5106(6) 0.9897(5) 0.063(3) Uani 1 1 d . . . . .
H18 H 0.8142 0.5154 1.0290 0.076 Uiso 1 1 calc R . . . .
C19 C 0.8661(5) 0.5005(5) 0.9608(6) 0.060(3) Uani 1 1 d . . . . .
H19 H 0.9017 0.5008 0.9807 0.073 Uiso 1 1 calc R . . . .
C20 C 0.8669(5) 0.4903(5) 0.9062(6) 0.061(3) Uani 1 1 d . . . . .
H20 H 0.9023 0.4805 0.8883 0.073 Uiso 1 1 calc R . . . .
C21 C 0.8167(5) 0.4939(6) 0.8758(5) 0.059(3) Uani 1 1 d . . . . .
H21 H 0.8182 0.4888 0.8365 0.071 Uiso 1 1 calc R . . . .
C22 C 0.7093(4) 0.5292(4) 0.7943(4) 0.033(2) Uani 1 1 d . . . . .
C23 C 0.6938(4) 0.5830(4) 0.7743(4) 0.038(2) Uani 1 1 d . . . . .
C24 C 0.7032(4) 0.5957(4) 0.7184(4) 0.042(3) Uani 1 1 d . . . . .
H24 H 0.6905 0.6321 0.7044 0.050 Uiso 1 1 calc R . . . .
C25 C 0.7295(4) 0.5584(5) 0.6830(4) 0.039(2) Uani 1 1 d . . . . .
C26 C 0.7478(5) 0.5065(5) 0.7037(5) 0.047(3) Uani 1 1 d . . . . .
C27 C 0.7376(4) 0.4912(4) 0.7570(4) 0.036(2) Uani 1 1 d . . . . .
H27 H 0.7497 0.4541 0.7697 0.043 Uiso 1 1 calc R . . . .
C28 C 0.7167(6) 0.6226(7) 0.6053(6) 0.083(5) Uani 1 1 d . . . . .
H28A H 0.7248 0.6248 0.5653 0.124 Uiso 1 1 calc GR . . . .
H28B H 0.7340 0.6561 0.6241 0.124 Uiso 1 1 calc GR . . . .
H28C H 0.6747 0.6226 0.6113 0.124 Uiso 1 1 calc GR . . . .
C29 C 0.8103(7) 0.4266(8) 0.6891(7) 0.103(6) Uani 1 1 d . . . . .
H29A H 0.8401 0.4152 0.6621 0.154 Uiso 1 1 calc GR . . . .
H29B H 0.7845 0.3936 0.6962 0.154 Uiso 1 1 calc GR . . . .
H29C H 0.8290 0.4384 0.7240 0.154 Uiso 1 1 calc GR . . . .
C30 C 0.6774(4) 0.4255(4) 0.8589(4) 0.028(2) Uani 1 1 d . . . . .
C31 C 0.6322(4) 0.4028(4) 0.8298(4) 0.027(2) Uani 1 1 d . . . . .
C32 C 0.6218(4) 0.3427(4) 0.8272(4) 0.034(2) Uani 1 1 d . . . . .
H32 H 0.5911 0.3278 0.8051 0.041 Uiso 1 1 calc R . . . .
C33 C 0.6573(4) 0.3057(4) 0.8576(4) 0.032(2) Uani 1 1 d . . . . .
C34 C 0.7038(4) 0.3294(4) 0.8902(4) 0.036(2) Uani 1 1 d . . . . .
C35 C 0.7116(4) 0.3878(4) 0.8893(4) 0.036(2) Uani 1 1 d . . . . .
H35 H 0.7423 0.4037 0.9109 0.044 Uiso 1 1 calc R . . . .
C36 C 0.7776(6) 0.3125(5) 0.9563(5) 0.064(4) Uani 1 1 d . . . . .
H36A H 0.8047 0.3376 0.9361 0.095 Uiso 1 1 calc GR . . . .
H36B H 0.7990 0.2801 0.9731 0.095 Uiso 1 1 calc GR . . . .
H36C H 0.7584 0.3349 0.9857 0.095 Uiso 1 1 calc GR . . . .
C37 C 0.6030(5) 0.2231(5) 0.8269(6) 0.061(4) Uani 1 1 d . . . . .
H37A H 0.6099 0.2324 0.7876 0.092 Uiso 1 1 calc GR . . . .
H37B H 0.5655 0.2392 0.8385 0.092 Uiso 1 1 calc GR . . . .
H37C H 0.6026 0.1809 0.8317 0.092 Uiso 1 1 calc GR . . . .
C38 C 0.5427(4) 0.4191(5) 0.4000(5) 0.046(3) Uani 1 1 d . . . . .
H38A H 0.5627 0.4407 0.4295 0.070 Uiso 1 1 calc GR . . . .
H38B H 0.5186 0.4458 0.3783 0.070 Uiso 1 1 calc GR . . . .
H38C H 0.5715 0.4009 0.3755 0.070 Uiso 1 1 calc GR . . . .
C39 C 0.4125(4) 0.3850(5) 0.3360(4) 0.040(2) Uani 1 1 d . . . . .
H39 H 0.4391 0.3616 0.3158 0.048 Uiso 1 1 calc R . . . .
C40 C 0.3668(5) 0.4113(5) 0.3075(5) 0.053(3) Uani 1 1 d . . . . .
H40 H 0.3616 0.4039 0.2689 0.064 Uiso 1 1 calc R . . . .
C41 C 0.3290(5) 0.4480(7) 0.3348(5) 0.064(4) Uani 1 1 d . . . . .
C42 C 0.3378(5) 0.4526(6) 0.3931(5) 0.069(4) Uani 1 1 d . . . . .
H42 H 0.3116 0.4744 0.4155 0.083 Uiso 1 1 calc R . . . .
C43 C 0.3839(5) 0.4257(5) 0.4167(5) 0.051(3) Uani 1 1 d . . . . .
H43 H 0.3902 0.4321 0.4554 0.061 Uiso 1 1 calc R . . . .
C44 C 0.2823(7) 0.4831(8) 0.3050(6) 0.095(4) Uani 1 1 d D U . . .
H44 H 0.2849 0.4723 0.2647 0.114 Uiso 1 1 calc R . . . .
C45 C 0.2943(8) 0.5511(8) 0.3080(7) 0.114(5) Uani 1 1 d D U . . .
H45A H 0.2595 0.5720 0.2946 0.137 Uiso 1 1 calc R . . . .
H45B H 0.3006 0.5622 0.3474 0.137 Uiso 1 1 calc R . . . .
C46 C 0.3417(9) 0.5687(9) 0.2770(9) 0.130(6) Uani 1 1 d D U . . .
H46A H 0.3346 0.5615 0.2369 0.156 Uiso 1 1 calc R . . . .
H46B H 0.3766 0.5468 0.2884 0.156 Uiso 1 1 calc R . . . .
C47 C 0.3509(9) 0.6367(9) 0.2880(9) 0.136(6) Uani 1 1 d D U . . .
H47A H 0.3199 0.6591 0.2693 0.163 Uiso 1 1 calc R . . . .
H47B H 0.3490 0.6448 0.3285 0.163 Uiso 1 1 calc R . . . .
C48 C 0.4093(10) 0.6546(11) 0.2655(11) 0.157(9) Uani 1 1 d D U . . .
H48A H 0.4389 0.6272 0.2783 0.235 Uiso 1 1 calc GR . . . .
H48B H 0.4188 0.6936 0.2789 0.235 Uiso 1 1 calc GR . . . .
H48C H 0.4081 0.6547 0.2247 0.235 Uiso 1 1 calc GR . . . .
C49 C 0.2257(8) 0.4610(10) 0.3249(11) 0.152(8) Uani 1 1 d D U . . .
H49A H 0.2229 0.4706 0.3651 0.182 Uiso 1 1 calc R . . . .
H49B H 0.1952 0.4836 0.3057 0.182 Uiso 1 1 calc R . . . .
C50 C 0.2113(7) 0.4014(9) 0.3190(10) 0.134(8) Uani 1 1 d D U . . .
H50A H 0.2417 0.3773 0.3367 0.161 Uiso 0.5 1 calc R . P A 1
H50B H 0.2095 0.3912 0.2790 0.161 Uiso 0.5 1 calc R . P A 1
H50C H 0.2443 0.3837 0.3392 0.161 Uiso 0.5 1 calc R . P B 2
H50D H 0.2209 0.3957 0.2792 0.161 Uiso 0.5 1 calc R . P B 2
C53 C 0.5859(4) 0.2497(4) 0.4555(5) 0.045(2) Uani 1 1 d . U . . .
C54 C 0.6166(5) 0.2098(5) 0.4896(6) 0.058(3) Uani 1 1 d . U . . .
H54 H 0.6242 0.2187 0.5275 0.069 Uiso 1 1 calc R . . . .
C55 C 0.6352(7) 0.1586(6) 0.4675(8) 0.093(5) Uani 1 1 d . U . . .
H55 H 0.6575 0.1327 0.4896 0.111 Uiso 1 1 calc R . . . .
C56 C 0.6228(8) 0.1450(7) 0.4167(9) 0.104(5) Uani 1 1 d . U . . .
H56 H 0.6372 0.1095 0.4020 0.124 Uiso 1 1 calc R . . . .
C57 C 0.5898(8) 0.1796(7) 0.3832(9) 0.111(6) Uani 1 1 d . U . . .
H57 H 0.5786 0.1670 0.3470 0.133 Uiso 1 1 calc R . . . .
C58 C 0.5725(6) 0.2348(6) 0.4033(6) 0.072(4) Uani 1 1 d . U . . .
H58 H 0.5517 0.2608 0.3800 0.087 Uiso 1 1 calc R . . . .
C59 C 0.4907(4) 0.2915(3) 0.5749(3) 0.0238(19) Uani 1 1 d . . . . .
C60 C 0.5477(4) 0.3037(4) 0.5565(4) 0.030(2) Uani 1 1 d . . . . .
C61 C 0.5920(4) 0.3032(4) 0.5966(4) 0.036(2) Uani 1 1 d . . . . .
H61 H 0.6307 0.3110 0.5852 0.043 Uiso 1 1 calc R . . . .
C62 C 0.5809(4) 0.2916(4) 0.6525(4) 0.035(2) Uani 1 1 d . . . . .
C63 C 0.5272(4) 0.2789(4) 0.6705(4) 0.034(2) Uani 1 1 d . . . . .
C64 C 0.4813(4) 0.2784(4) 0.6316(4) 0.032(2) Uani 1 1 d . . . . .
H64 H 0.4432 0.2691 0.6438 0.038 Uiso 1 1 calc R . . . .
C65 C 0.4637(5) 0.2518(6) 0.7440(5) 0.054(3) Uani 1 1 d . . . . .
H65A H 0.4527 0.2143 0.7278 0.081 Uiso 1 1 calc GR . . . .
H65B H 0.4360 0.2815 0.7320 0.081 Uiso 1 1 calc GR . . . .
H65C H 0.4633 0.2489 0.7847 0.081 Uiso 1 1 calc GR . . . .
C66 C 0.6780(5) 0.3161(5) 0.6791(5) 0.060(3) Uani 1 1 d . . . . .
H66A H 0.6983 0.2878 0.6556 0.089 Uiso 1 1 calc GR . . . .
H66B H 0.7008 0.3235 0.7128 0.089 Uiso 1 1 calc GR . . . .
H66C H 0.6730 0.3524 0.6584 0.089 Uiso 1 1 calc GR . . . .
C67 C 0.6393(4) 0.4151(4) 0.5119(4) 0.029(2) Uani 1 1 d . . . . .
C68 C 0.6322(4) 0.3613(4) 0.4868(4) 0.029(2) Uani 1 1 d . . . . .
C69 C 0.6794(4) 0.3401(4) 0.4556(4) 0.029(2) Uani 1 1 d . . . . .
H69 H 0.6759 0.3036 0.4377 0.035 Uiso 1 1 calc R . . . .
C70 C 0.7303(4) 0.3704(4) 0.4502(4) 0.031(2) Uani 1 1 d . . . . .
C71 C 0.7372(4) 0.4242(4) 0.4776(4) 0.032(2) Uani 1 1 d . . . . .
C72 C 0.6930(4) 0.4460(4) 0.5071(4) 0.032(2) Uani 1 1 d . . . . .
H72 H 0.6973 0.4825 0.5252 0.038 Uiso 1 1 calc R . . . .
C73 C 0.7727(5) 0.2968(4) 0.3917(5) 0.044(3) Uani 1 1 d . . . . .
H73A H 0.7391 0.2982 0.3668 0.066 Uiso 1 1 calc GR . . . .
H73B H 0.7673 0.2657 0.4191 0.066 Uiso 1 1 calc GR . . . .
H73C H 0.8078 0.2893 0.3699 0.066 Uiso 1 1 calc GR . . . .
C74 C 0.8013(5) 0.4996(5) 0.5056(5) 0.054(3) Uani 1 1 d . . . . .
H74A H 0.7737 0.5303 0.4958 0.081 Uiso 1 1 calc GR . . . .
H74B H 0.8409 0.5134 0.4990 0.081 Uiso 1 1 calc GR . . . .
H74C H 0.7967 0.4894 0.5450 0.081 Uiso 1 1 calc GR . . . .
Li1 Li 0.5508(9) 0.5711(8) 0.7708(9) 0.056(5) Uani 1 1 d . . . . .
Li2 Li 0.5587(6) 0.4625(6) 0.6703(6) 0.028(3) Uani 1 1 d . . . . .
Li3 Li 0.4507(6) 0.4246(6) 0.5687(6) 0.028(3) Uani 1 1 d . . . . .
C51 C 0.1544(11) 0.3895(14) 0.3457(14) 0.128 Uiso 0.6 1 d D U P C 1
H51A H 0.1240 0.4158 0.3313 0.154 Uiso 0.6 1 calc R . P C 1
H51B H 0.1568 0.3934 0.3867 0.154 Uiso 0.6 1 calc R . P C 1
C52 C 0.1427(18) 0.3273(14) 0.3289(17) 0.142(13) Uiso 0.6 1 d D U P C 1
H52A H 0.1662 0.3175 0.2961 0.212 Uiso 0.6 1 calc GR . P C 1
H52B H 0.1015 0.3227 0.3199 0.212 Uiso 0.6 1 calc GR . P C 1
H52C H 0.1529 0.3014 0.3597 0.212 Uiso 0.6 1 calc GR . P C 1
C51A C 0.1671(15) 0.3550(16) 0.326(2) 0.127(17) Uiso 0.4 1 d D . P C 2
H51C H 0.1606 0.3469 0.3664 0.152 Uiso 0.4 1 calc R . P C 2
H51D H 0.1797 0.3188 0.3078 0.152 Uiso 0.4 1 calc R . P C 2
C52A C 0.1126(17) 0.378(2) 0.2996(18) 0.105(14) Uiso 0.4 1 d D . P C 2
H52D H 0.0847 0.3888 0.3286 0.157 Uiso 0.4 1 calc GR . P C 2
H52E H 0.0957 0.3482 0.2755 0.157 Uiso 0.4 1 calc GR . P C 2
H52F H 0.1221 0.4124 0.2772 0.157 Uiso 0.4 1 calc GR . P C 2
Cl6 Cl 0.91668(15) 0.31493(16) 0.62115(15) 0.0751(10) Uani 1 1 d D . . . .
Cl7 Cl 0.82341(15) 0.24681(16) 0.67326(13) 0.0708(10) Uani 1 1 d D . . . .
Cl8 Cl 0.78865(15) 0.34029(15) 0.57496(14) 0.0739(10) Uani 1 1 d D . . . .
Cl9 Cl 0.78091(17) 0.2147(2) 0.54929(16) 0.0876(12) Uani 1 1 d D . . . .
C77 C 0.8645(6) 0.2581(6) 0.6119(5) 0.083(4) Uani 1 1 d D . . . .
H77 H 0.8854 0.2214 0.6022 0.099 Uiso 1 1 calc R . . . .
C78 C 0.8306(6) 0.2767(5) 0.5642(5) 0.076(4) Uani 1 1 d D . . . .
H78 H 0.8569 0.2827 0.5316 0.091 Uiso 1 1 calc R . . . .
Cl2 Cl 0.76722(13) 0.14419(13) 0.96574(11) 0.0547(7) Uani 1 1 d D . . . .
Cl3 Cl 0.70770(15) 0.09357(13) 0.86988(14) 0.0634(8) Uani 1 1 d D . . . .
Cl4 Cl 0.76384(17) 0.19657(15) 0.79463(13) 0.0707(9) Uani 1 1 d D . . . .
Cl5 Cl 0.84744(14) 0.12510(14) 0.85509(12) 0.0616(8) Uani 1 1 d D . . . .
C75 C 0.7407(5) 0.1563(4) 0.8974(4) 0.051(3) Uani 1 1 d D . . . .
H75 H 0.7113 0.1882 0.8987 0.061 Uiso 1 1 calc R . . . .
C76 C 0.7917(4) 0.1760(5) 0.8621(4) 0.049(3) Uani 1 1 d D . . . .
H76 H 0.8085 0.2114 0.8799 0.059 Uiso 1 1 calc R . . . .
Cl10 Cl 0.42367(17) 0.01500(14) 0.6041(2) 0.0917(13) Uani 1 1 d D U . . .
Cl11 Cl 0.3828(3) 0.1076(2) 0.6781(2) 0.1164(16) Uani 1 1 d D U . . .
Cl12 Cl 0.5063(2) 0.12756(18) 0.6159(4) 0.173(3) Uani 1 1 d D U . . .
Cl13 Cl 0.4413(3) 0.1140(2) 0.5101(3) 0.136(2) Uani 1 1 d D U . . .
C79 C 0.3970(5) 0.0863(4) 0.6087(5) 0.072(3) Uani 1 1 d D U . . .
H79 H 0.3594 0.0877 0.5879 0.087 Uiso 1 1 calc R . . . .
C80 C 0.4360(5) 0.1294(6) 0.5831(6) 0.095(4) Uani 1 1 d D U . . .
H80 H 0.4189 0.1689 0.5880 0.114 Uiso 1 1 calc R . . . .

loop_
_atom_site_aniso_label
_atom_site_aniso_U_11
_atom_site_aniso_U_22
_atom_site_aniso_U_33
_atom_site_aniso_U_23
_atom_site_aniso_U_13
_atom_site_aniso_U_12
Pd1 0.0333(4) 0.0270(4) 0.0331(4) -0.0049(3) -0.0045(3) 0.0042(3)
Pd2 0.0303(4) 0.0304(4) 0.0313(4) -0.0011(3) -0.0047(3) -0.0010(3)
Cl1 0.0274(11) 0.0248(11) 0.0282(11) -0.0006(10) 0.0014(9) 0.0003(9)
S1 0.0291(13) 0.0267(12) 0.0441(14) -0.0041(11) -0.0026(11) -0.0015(10)
S2 0.0259(12) 0.0256(11) 0.0273(12) 0.0007(10) -0.0037(9) 0.0022(10)
S3 0.0258(12) 0.0240(12) 0.0356(13) 0.0005(10) -0.0057(10) -0.0047(10)
S4 0.0275(12) 0.0229(12) 0.0305(13) -0.0022(10) 0.0039(10) 0.0033(9)
P1 0.0298(14) 0.0266(13) 0.0380(14) -0.0059(12) -0.0070(11) 0.0048(11)
P2 0.0307(14) 0.0226(12) 0.0336(14) -0.0016(10) -0.0007(11) 0.0010(10)
O1 0.035(4) 0.026(4) 0.051(4) -0.007(3) -0.002(3) -0.003(3)
O2 0.026(3) 0.024(3) 0.044(4) -0.002(3) -0.001(3) 0.002(3)
O3 0.031(4) 0.030(4) 0.054(4) -0.002(3) 0.004(3) -0.009(3)
O4 0.034(4) 0.027(3) 0.032(3) 0.000(3) -0.008(3) 0.003(3)
O5 0.035(4) 0.040(4) 0.034(4) -0.003(3) -0.008(3) 0.008(3)
O6 0.022(3) 0.029(3) 0.035(4) 0.007(3) -0.002(3) 0.004(3)
O7 0.044(4) 0.028(4) 0.048(4) 0.006(3) -0.025(3) -0.004(3)
O8 0.048(4) 0.028(3) 0.040(4) -0.001(3) -0.024(3) 0.012(3)
O9 0.057(5) 0.063(5) 0.059(5) -0.023(4) 0.008(4) 0.013(4)
O10 0.046(4) 0.066(5) 0.048(5) 0.004(4) 0.004(4) 0.005(4)
O11 0.029(3) 0.028(3) 0.040(4) -0.008(3) -0.008(3) -0.008(3)
O12 0.029(4) 0.032(4) 0.046(4) -0.001(3) -0.006(3) -0.008(3)
O13 0.034(3) 0.022(3) 0.037(3) 0.002(3) -0.004(3) -0.007(3)
O14 0.030(3) 0.025(3) 0.032(3) 0.001(3) 0.006(3) -0.003(3)
O15 0.031(4) 0.026(3) 0.037(3) -0.002(3) 0.003(3) -0.004(3)
O16 0.032(3) 0.035(4) 0.031(3) -0.001(3) 0.009(3) 0.008(3)
O17 0.046(4) 0.037(4) 0.055(4) -0.011(4) 0.011(3) 0.004(3)
O18 0.033(4) 0.034(4) 0.064(5) -0.009(4) 0.008(3) -0.004(3)
O19 0.036(4) 0.058(5) 0.048(4) 0.014(4) -0.016(4) -0.008(4)
O20 0.034(4) 0.043(4) 0.042(4) 0.012(3) -0.006(3) -0.007(3)
N1 0.039(5) 0.025(4) 0.023(4) -0.003(3) -0.001(4) -0.006(4)
N2 0.035(5) 0.037(5) 0.037(5) -0.006(4) 0.003(4) 0.001(4)
C1 0.064(8) 0.039(6) 0.047(7) 0.001(5) 0.003(6) -0.001(5)
C2 0.045(6) 0.039(6) 0.038(6) -0.006(5) -0.005(5) 0.000(5)
C3 0.053(7) 0.056(7) 0.033(6) -0.015(5) -0.004(5) -0.008(6)
C4 0.035(6) 0.028(5) 0.031(5) -0.007(4) 0.004(4) -0.004(4)
C5 0.040(6) 0.046(6) 0.040(6) -0.009(5) -0.002(5) 0.012(5)
C6 0.045(6) 0.042(6) 0.031(6) -0.013(5) 0.002(5) 0.009(5)
C7 0.053(7) 0.035(6) 0.029(5) -0.009(4) 0.010(5) -0.003(5)
C8 0.048(6) 0.036(6) 0.045(6) -0.011(5) 0.014(5) -0.008(5)
C9 0.065(7) 0.041(6) 0.043(6) -0.007(5) 0.023(6) -0.013(5)
C10 0.074(9) 0.057(8) 0.063(8) -0.007(7) 0.024(7) -0.015(6)
C11 0.096(11) 0.072(9) 0.078(10) 0.017(8) 0.015(9) -0.015(8)
C12 0.056(8) 0.039(6) 0.086(9) -0.012(6) 0.013(7) 0.005(6)
C13 0.073(9) 0.032(6) 0.116(12) -0.017(7) 0.028(8) 0.001(6)
C14 0.088(11) 0.056(9) 0.146(15) -0.011(9) 0.035(11) 0.000(8)
C15 0.132(17) 0.043(9) 0.30(3) -0.014(13) 0.05(2) -0.029(10)
C16 0.029(6) 0.030(5) 0.059(7) 0.001(5) 0.001(5) 0.007(4)
C17 0.029(6) 0.044(6) 0.045(6) -0.013(5) -0.003(5) -0.002(5)
C18 0.060(9) 0.069(9) 0.060(8) -0.016(7) -0.017(7) 0.015(7)
C19 0.046(7) 0.042(6) 0.094(10) -0.014(7) -0.024(7) 0.010(6)
C20 0.034(7) 0.059(8) 0.088(10) -0.008(7) -0.007(7) 0.007(6)
C21 0.044(7) 0.068(8) 0.065(8) -0.002(7) -0.006(6) 0.011(6)
C22 0.030(5) 0.027(5) 0.042(6) -0.002(5) -0.005(5) 0.001(4)
C23 0.028(5) 0.034(6) 0.051(7) -0.006(5) 0.005(5) 0.003(4)
C24 0.040(6) 0.037(6) 0.049(7) 0.013(5) 0.006(5) 0.004(5)
C25 0.031(5) 0.039(6) 0.045(6) 0.000(5) 0.002(5) 0.003(5)
C26 0.042(6) 0.046(7) 0.054(7) -0.009(6) 0.011(5) -0.005(5)
C27 0.037(6) 0.024(5) 0.047(6) -0.004(5) -0.009(5) 0.001(4)
C28 0.071(9) 0.125(14) 0.052(8) 0.020(8) 0.016(7) 0.004(9)
C29 0.091(12) 0.120(15) 0.097(12) -0.032(11) 0.004(10) 0.021(11)
C30 0.026(5) 0.024(5) 0.033(5) -0.005(4) 0.002(4) 0.001(4)
C31 0.022(5) 0.027(5) 0.032(5) -0.004(4) 0.005(4) 0.007(4)
C32 0.035(6) 0.028(5) 0.039(5) 0.002(4) -0.003(5) 0.002(4)
C33 0.044(6) 0.021(5) 0.032(5) 0.000(4) -0.010(5) 0.010(4)
C34 0.034(6) 0.035(6) 0.039(6) -0.005(5) -0.006(5) 0.007(5)
C35 0.041(6) 0.028(5) 0.040(6) -0.010(5) -0.012(5) 0.005(5)
C36 0.076(9) 0.042(7) 0.072(8) -0.004(6) -0.050(7) 0.025(6)
C37 0.071(8) 0.029(6) 0.083(9) 0.014(6) -0.031(7) -0.008(6)
C38 0.037(6) 0.057(7) 0.045(7) 0.013(5) -0.005(5) -0.013(5)
C39 0.033(6) 0.051(6) 0.035(6) 0.000(5) 0.002(5) -0.005(5)
C40 0.047(7) 0.073(8) 0.041(6) 0.003(6) -0.013(6) 0.001(6)
C41 0.044(7) 0.100(10) 0.048(7) 0.015(7) -0.005(6) 0.002(7)
C42 0.059(8) 0.106(11) 0.043(7) -0.005(7) -0.011(6) 0.041(8)
C43 0.059(7) 0.055(7) 0.038(6) -0.009(6) -0.012(6) -0.004(6)
C44 0.079(9) 0.143(11) 0.064(9) -0.001(8) -0.020(7) 0.038(8)
C45 0.119(11) 0.146(11) 0.078(10) 0.026(9) -0.016(8) 0.050(9)
C46 0.121(12) 0.148(12) 0.122(14) 0.025(11) 0.004(10) 0.036(10)
C47 0.145(14) 0.145(12) 0.117(15) 0.032(11) 0.006(12) 0.039(11)
C48 0.146(15) 0.156(18) 0.17(2) 0.041(16) -0.001(13) 0.024(13)
C49 0.098(11) 0.177(14) 0.18(2) 0.050(14) -0.003(11) 0.044(10)
C50 0.049(9) 0.160(14) 0.19(2) 0.044(14) -0.011(11) 0.041(9)
C53 0.036(6) 0.035(5) 0.064(6) -0.007(4) -0.007(5) -0.002(4)
C54 0.048(7) 0.043(6) 0.083(7) -0.008(5) -0.016(6) 0.015(5)
C55 0.082(10) 0.050(7) 0.146(11) -0.023(7) -0.020(9) 0.033(7)
C56 0.103(12) 0.056(8) 0.153(11) -0.028(8) -0.006(9) 0.013(8)
C57 0.123(13) 0.077(8) 0.134(11) -0.038(8) -0.021(10) 0.005(8)
C58 0.086(9) 0.063(7) 0.068(7) -0.019(6) -0.022(6) 0.011(6)
C59 0.022(4) 0.018(4) 0.031(5) -0.004(4) -0.006(4) -0.002(4)
C60 0.021(5) 0.025(5) 0.045(6) 0.002(4) -0.008(4) -0.002(4)
C61 0.032(5) 0.029(5) 0.048(7) 0.010(5) -0.008(5) 0.003(4)
C62 0.021(5) 0.042(6) 0.042(6) 0.006(5) -0.005(5) -0.005(4)
C63 0.037(6) 0.031(5) 0.035(6) 0.001(5) -0.007(5) -0.003(4)
C64 0.038(6) 0.022(5) 0.036(5) 0.003(4) -0.009(5) -0.007(4)
C65 0.035(6) 0.087(9) 0.039(6) -0.002(6) 0.002(5) -0.007(6)
C66 0.040(7) 0.064(8) 0.075(9) 0.017(7) -0.014(6) -0.014(6)
C67 0.037(6) 0.027(5) 0.023(5) -0.008(4) 0.007(4) -0.003(4)
C68 0.024(5) 0.026(5) 0.035(5) 0.002(4) -0.010(4) -0.008(4)
C69 0.035(6) 0.016(4) 0.035(5) -0.004(4) 0.000(4) 0.003(4)
C70 0.026(5) 0.028(5) 0.039(6) 0.005(4) 0.011(4) 0.005(4)
C71 0.027(5) 0.026(5) 0.042(6) 0.002(4) 0.012(4) -0.001(4)
C72 0.030(5) 0.025(5) 0.039(5) -0.003(4) 0.008(4) -0.001(4)
C73 0.041(6) 0.033(6) 0.058(7) -0.013(5) 0.003(5) 0.016(5)
C74 0.049(7) 0.038(6) 0.075(8) -0.004(6) 0.010(6) -0.020(5)
Li1 0.058(12) 0.046(11) 0.063(13) -0.011(9) -0.003(10) -0.001(9)
Li2 0.023(7) 0.027(8) 0.034(8) -0.001(7) 0.004(6) 0.005(6)
Li3 0.042(9) 0.014(7) 0.029(8) -0.003(6) -0.002(7) -0.010(6)
Cl6 0.068(2) 0.079(2) 0.079(2) -0.0243(19) 0.0111(18) 0.0018(18)
Cl7 0.069(2) 0.089(2) 0.0540(18) 0.0116(17) 0.0202(16) 0.0308(18)
Cl8 0.069(2) 0.083(2) 0.070(2) 0.0104(18) 0.0092(17) 0.0336(18)
Cl9 0.076(2) 0.117(3) 0.070(2) -0.015(2) 0.0086(19) -0.015(2)
C77 0.091(11) 0.083(10) 0.074(9) -0.004(8) 0.016(9) 0.023(9)
C78 0.096(11) 0.086(10) 0.047(7) -0.003(7) 0.009(8) 0.026(8)
Cl2 0.0716(19) 0.0529(17) 0.0397(15) 0.0082(14) -0.0003(13) 0.0103(15)
Cl3 0.075(2) 0.0475(17) 0.068(2) 0.0117(15) -0.0123(17) 0.0003(15)
Cl4 0.098(3) 0.068(2) 0.0460(18) 0.0144(16) 0.0000(17) 0.0029(18)
Cl5 0.067(2) 0.067(2) 0.0509(17) -0.0086(15) 0.0056(15) 0.0103(15)
C75 0.066(8) 0.046(7) 0.040(6) 0.007(5) 0.000(6) 0.007(6)
C76 0.056(7) 0.050(7) 0.041(6) -0.004(5) 0.007(5) -0.014(6)
Cl10 0.075(2) 0.0489(19) 0.151(4) 0.007(2) -0.033(2) -0.0053(17)
Cl11 0.161(5) 0.089(3) 0.100(3) 0.001(2) -0.040(3) 0.007(3)
Cl12 0.089(3) 0.060(3) 0.371(10) -0.009(4) -0.097(5) -0.007(2)
Cl13 0.144(5) 0.108(4) 0.156(5) 0.024(3) 0.041(4) 0.038(3)
C79 0.058(7) 0.045(6) 0.113(8) 0.000(6) -0.039(6) -0.008(5)
C80 0.070(8) 0.061(8) 0.155(10) 0.008(7) -0.003(7) 0.003(6)

loop_
_atom_type_symbol
_atom_type_description
_atom_type_scat_dispersion_real
_atom_type_scat_dispersion_imag
_atom_type_scat_source
C C 0.0033 0.0016 'International Tables Vol C Tables 4.2.6.8 and 6.1.1.4'
H H 0.0000 0.0000 'International Tables Vol C Tables 4.2.6.8 and 6.1.1.4'
Cl Cl 0.1484 0.1585 'International Tables Vol C Tables 4.2.6.8 and 6.1.1.4'
Li Li -0.0003 0.0001 'International Tables Vol C Tables 4.2.6.8 and 6.1.1.4'
N N 0.0061 0.0033 'International Tables Vol C Tables 4.2.6.8 and 6.1.1.4'
O O 0.0106 0.0060 'International Tables Vol C Tables 4.2.6.8 and 6.1.1.4'
P P 0.1023 0.0942 'International Tables Vol C Tables 4.2.6.8 and 6.1.1.4'
Pd Pd -0.9988 1.0072 'International Tables Vol C Tables 4.2.6.8 and 6.1.1.4'
S S 0.1246 0.1234 'International Tables Vol C Tables 4.2.6.8 and 6.1.1.4'

loop_
_geom_angle_atom_site_label_1
_geom_angle_atom_site_label_2
_geom_angle_atom_site_label_3
_geom_angle
_geom_angle_site_symmetry_1
_geom_angle_site_symmetry_3
O1 Pd1 P1 85.10(18) . .
N1 Pd1 P1 177.2(2) . .
N1 Pd1 O1 93.8(3) . .
C1 Pd1 P1 92.7(3) . .
C1 Pd1 O1 177.5(4) . .
C1 Pd1 N1 88.4(4) . .
O11 Pd2 P2 83.66(17) . .
N2 Pd2 P2 177.5(2) . .
N2 Pd2 O11 95.5(3) . .
C38 Pd2 P2 92.4(3) . .
C38 Pd2 O11 176.0(3) . .
C38 Pd2 N2 88.4(4) . .
Li1 Cl1 Li2 95.6(6) . 2_665
Li1 Cl1 Li3 167.9(6) . 2_665
Li2 Cl1 Li1 93.1(6) . .
Li2 Cl1 Li2 83.8(5) . 2_665
Li2 Cl1 Li3 94.6(5) . 2_665
Li2 Cl1 Li3 94.5(5) 2_665 2_665
O1 S1 C23 107.7(4) . .
O2 S1 O1 111.7(4) . .
O2 S1 C23 106.0(4) . .
O3 S1 O1 110.5(4) . .
O3 S1 O2 113.9(4) . .
O3 S1 C23 106.6(4) . .
O4 S2 C31 107.9(4) . .
O5 S2 O4 112.1(4) . .
O5 S2 C31 105.9(4) . .
O6 S2 O4 113.3(4) . .
O6 S2 O5 111.8(4) . .
O6 S2 C31 105.3(4) . .
O11 S3 C59 108.0(4) . .
O12 S3 O11 111.5(4) . .
O12 S3 O13 114.2(4) . .
O12 S3 C59 106.5(4) . .
O13 S3 O11 110.6(4) . .
O13 S3 C59 105.6(4) . .
O14 S4 O15 112.7(4) . .
O14 S4 O16 113.9(4) . .
O14 S4 C67 106.9(4) . .
O15 S4 C67 105.0(4) . .
O16 S4 O15 112.8(4) . .
O16 S4 C67 104.5(4) . .
C16 P1 Pd1 110.2(3) . .
C16 P1 C22 104.5(5) . .
C16 P1 C30 102.6(4) . .
C22 P1 Pd1 115.3(3) . .
C22 P1 C30 104.5(4) . .
C30 P1 Pd1 118.2(3) . .
C53 P2 Pd2 109.0(4) . .
C60 P2 Pd2 114.7(3) . .
C60 P2 C53 103.1(5) . .
C68 P2 Pd2 118.3(3) . .
C68 P2 C53 104.5(5) . .
C68 P2 C60 105.9(4) . .
S1 O1 Pd1 114.5(3) . .
S1 O2 Li1 134.6(7) . .
S2 O4 Li1 129.8(7) . .
S2 O5 Li2 123.0(6) . .
S2 O6 Li1 133.3(7) . 2_665
C33 O7 C37 117.0(7) . .
C34 O8 C36 117.0(7) . .
C26 O9 C29 119.0(11) . .
C25 O10 C28 114.8(8) . .
S3 O11 Pd2 115.8(3) . .
S3 O13 Li3 130.5(6) . .
S4 O14 Li3 138.6(5) . .
S4 O15 Li3 127.6(6) . 2_665
S4 O16 Li2 121.3(6) . .
C70 O17 C73 116.5(7) . .
C71 O18 C74 115.8(7) . .
C62 O19 C66 117.2(8) . .
C63 O20 C65 117.2(7) . .
C2 N1 Pd1 126.0(7) . .
C2 N1 C6 116.6(8) . .
C6 N1 Pd1 117.3(6) . .
C39 N2 Pd2 122.7(7) . .
C43 N2 Pd2 120.0(7) . .
C43 N2 C39 117.0(9) . .
Pd1 C1 H1A 109.5 . .
Pd1 C1 H1B 109.5 . .
Pd1 C1 H1C 109.5 . .
H1A C1 H1B 109.5 . .
H1A C1 H1C 109.5 . .
H1B C1 H1C 109.5 . .
N1 C2 H2 117.9 . .
N1 C2 C3 124.1(10) . .
C3 C2 H2 117.9 . .
C2 C3 H3 120.0 . .
C4 C3 C2 119.9(9) . .
C4 C3 H3 120.0 . .
C3 C4 C5 116.6(9) . .
C3 C4 C7 123.3(9) . .
C5 C4 C7 120.0(9) . .
C4 C5 H5 119.5 . .
C6 C5 C4 121.0(9) . .
C6 C5 H5 119.5 . .
N1 C6 C5 121.7(9) . .
N1 C6 H6 119.2 . .
C5 C6 H6 119.2 . .
C4 C7 H7 107.0 . .
C4 C7 C8 111.2(8) . .
C4 C7 C12 112.1(8) . .
C8 C7 H7 107.0 . .
C8 C7 C12 112.3(9) . .
C12 C7 H7 107.0 . .
C7 C8 H8A 108.1 . .
C7 C8 H8B 108.1 . .
H8A C8 H8B 107.3 . .
C9 C8 C7 116.7(9) . .
C9 C8 H8A 108.1 . .
C9 C8 H8B 108.1 . .
C8 C9 H9A 108.9 . .
C8 C9 H9B 108.9 . .
C8 C9 C10 113.4(10) . .
H9A C9 H9B 107.7 . .
C10 C9 H9A 108.9 . .
C10 C9 H9B 108.9 . .
C9 C10 H10A 109.4 . .
C9 C10 H10B 109.4 . .
H10A C10 H10B 108.0 . .
C11 C10 C9 111.1(11) . .
C11 C10 H10A 109.4 . .
C11 C10 H10B 109.4 . .
C10 C11 H11A 109.5 . .
C10 C11 H11B 109.5 . .
C10 C11 H11C 109.5 . .
H11A C11 H11B 109.5 . .
H11A C11 H11C 109.5 . .
H11B C11 H11C 109.5 . .
C7 C12 H12A 108.6 . .
C7 C12 H12B 108.6 . .
H12A C12 H12B 107.6 . .
C13 C12 C7 114.7(11) . .
C13 C12 H12A 108.6 . .
C13 C12 H12B 108.6 . .
C12 C13 H13A 109.1 . .
C12 C13 H13B 109.1 . .
C12 C13 C14 112.6(12) . .
H13A C13 H13B 107.8 . .
C14 C13 H13A 109.1 . .
C14 C13 H13B 109.1 . .
C13 C14 H14A 110.2 . .
C13 C14 H14B 110.2 . .
H14A C14 H14B 108.5 . .
C15 C14 C13 107.5(14) . .
C15 C14 H14A 110.2 . .
C15 C14 H14B 110.2 . .
C14 C15 H15A 109.5 . .
C14 C15 H15B 109.5 . .
C14 C15 H15C 109.5 . .
H15A C15 H15B 109.5 . .
H15A C15 H15C 109.5 . .
H15B C15 H15C 109.5 . .
C17 C16 P1 118.2(7) . .
C17 C16 C21 116.3(10) . .
C21 C16 P1 125.4(8) . .
C16 C17 H17 118.8 . .
C18 C17 C16 122.4(10) . .
C18 C17 H17 118.8 . .
C17 C18 H18 121.3 . .
C17 C18 C19 117.5(11) . .
C19 C18 H18 121.3 . .
C18 C19 H19 119.0 . .
C20 C19 C18 122.0(12) . .
C20 C19 H19 119.0 . .
C19 C20 H20 119.9 . .
C19 C20 C21 120.1(12) . .
C21 C20 H20 119.9 . .
C16 C21 H21 119.2 . .
C20 C21 C16 121.5(11) . .
C20 C21 H21 119.2 . .
C23 C22 P1 123.2(8) . .
C23 C22 C27 117.4(9) . .
C27 C22 P1 119.4(7) . .
C22 C23 S1 126.4(8) . .
C22 C23 C24 119.0(9) . .
C24 C23 S1 114.5(7) . .
C23 C24 H24 118.6 . .
C25 C24 C23 122.8(9) . .
C25 C24 H24 118.6 . .
C24 C25 O10 126.1(10) . .
C24 C25 C26 117.9(10) . .
C26 C25 O10 115.9(9) . .
O9 C26 C25 115.9(10) . .
C27 C26 O9 122.5(10) . .
C27 C26 C25 121.5(10) . .
C22 C27 H27 119.4 . .
C26 C27 C22 121.2(9) . .
C26 C27 H27 119.4 . .
O10 C28 H28A 109.5 . .
O10 C28 H28B 109.5 . .
O10 C28 H28C 109.5 . .
H28A C28 H28B 109.5 . .
H28A C28 H28C 109.5 . .
H28B C28 H28C 109.5 . .
O9 C29 H29A 109.5 . .
O9 C29 H29B 109.5 . .
O9 C29 H29C 109.5 . .
H29A C29 H29B 109.5 . .
H29A C29 H29C 109.5 . .
H29B C29 H29C 109.5 . .
C31 C30 P1 124.9(7) . .
C31 C30 C35 117.9(8) . .
C35 C30 P1 116.9(7) . .
C30 C31 S2 126.3(7) . .
C30 C31 C32 122.1(8) . .
C32 C31 S2 111.6(7) . .
C31 C32 H32 120.6 . .
C33 C32 C31 118.9(9) . .
C33 C32 H32 120.6 . .
O7 C33 C32 124.2(9) . .
O7 C33 C34 116.3(8) . .
C32 C33 C34 119.4(8) . .
O8 C34 C33 115.2(8) . .
O8 C34 C35 126.9(9) . .
C35 C34 C33 117.9(9) . .
C30 C35 H35 118.1 . .
C34 C35 C30 123.7(9) . .
C34 C35 H35 118.1 . .
O8 C36 H36A 109.5 . .
O8 C36 H36B 109.5 . .
O8 C36 H36C 109.5 . .
H36A C36 H36B 109.5 . .
H36A C36 H36C 109.5 . .
H36B C36 H36C 109.5 . .
O7 C37 H37A 109.5 . .
O7 C37 H37B 109.5 . .
O7 C37 H37C 109.5 . .
H37A C37 H37B 109.5 . .
H37A C37 H37C 109.5 . .
H37B C37 H37C 109.5 . .
Pd2 C38 H38A 109.5 . .
Pd2 C38 H38B 109.5 . .
Pd2 C38 H38C 109.5 . .
H38A C38 H38B 109.5 . .
H38A C38 H38C 109.5 . .
H38B C38 H38C 109.5 . .
N2 C39 H39 119.1 . .
N2 C39 C40 121.8(10) . .
C40 C39 H39 119.1 . .
C39 C40 H40 119.6 . .
C41 C40 C39 120.8(10) . .
C41 C40 H40 119.6 . .
C40 C41 C42 115.1(11) . .
C40 C41 C44 123.3(11) . .
C42 C41 C44 121.6(12) . .
C41 C42 H42 120.3 . .
C43 C42 C41 119.4(12) . .
C43 C42 H42 120.3 . .
N2 C43 C42 125.7(11) . .
N2 C43 H43 117.1 . .
C42 C43 H43 117.1 . .
C41 C44 H44 106.2 . .
C41 C44 C45 112.2(13) . .
C45 C44 H44 106.2 . .
C49 C44 C41 106.8(14) . .
C49 C44 H44 106.2 . .
C49 C44 C45 118.4(16) . .
C44 C45 H45A 108.8 . .
C44 C45 H45B 108.8 . .
H45A C45 H45B 107.7 . .
C46 C45 C44 113.6(17) . .
C46 C45 H45A 108.8 . .
C46 C45 H45B 108.8 . .
C45 C46 H46A 110.2 . .
C45 C46 H46B 110.2 . .
C45 C46 C47 107.6(18) . .
H46A C46 H46B 108.5 . .
C47 C46 H46A 110.2 . .
C47 C46 H46B 110.2 . .
C46 C47 H47A 109.8 . .
C46 C47 H47B 109.8 . .
H47A C47 H47B 108.3 . .
C48 C47 C46 109.2(19) . .
C48 C47 H47A 109.8 . .
C48 C47 H47B 109.8 . .
C47 C48 H48A 109.5 . .
C47 C48 H48B 109.5 . .
C47 C48 H48C 109.5 . .
H48A C48 H48B 109.5 . .
H48A C48 H48C 109.5 . .
H48B C48 H48C 109.5 . .
C44 C49 H49A 107.2 . .
C44 C49 H49B 107.2 . .
H49A C49 H49B 106.9 . .
C50 C49 C44 120.4(19) . .
C50 C49 H49A 107.2 . .
C50 C49 H49B 107.2 . .
C49 C50 H50A 109.7 . .
C49 C50 H50B 109.7 . .
C49 C50 H50C 99.9 . .
C49 C50 H50D 99.9 . .
C49 C50 C51 110(2) . .
C49 C50 C51A 148(3) . .
H50A C50 H50B 108.2 . .
H50C C50 H50D 104.2 . .
C51 C50 H50A 109.7 . .
C51 C50 H50B 109.7 . .
C51A C50 H50C 99.9 . .
C51A C50 H50D 99.9 . .
C54 C53 P2 119.2(9) . .
C58 C53 P2 121.6(9) . .
C58 C53 C54 119.2(11) . .
C53 C54 H54 120.2 . .
C55 C54 C53 119.6(13) . .
C55 C54 H54 120.2 . .
C54 C55 H55 119.7 . .
C56 C55 C54 120.5(16) . .
C56 C55 H55 119.7 . .
C55 C56 H56 118.7 . .
C55 C56 C57 122.5(16) . .
C57 C56 H56 118.7 . .
C56 C57 H57 120.6 . .
C56 C57 C58 118.8(17) . .
C58 C57 H57 120.6 . .
C53 C58 C57 119.0(14) . .
C53 C58 H58 120.5 . .
C57 C58 H58 120.5 . .
C60 C59 S3 125.9(7) . .
C64 C59 S3 114.5(7) . .
C64 C59 C60 119.2(8) . .
C59 C60 P2 123.1(7) . .
C61 C60 P2 119.4(7) . .
C61 C60 C59 117.4(9) . .
C60 C61 H61 119.1 . .
C62 C61 C60 121.9(9) . .
C62 C61 H61 119.1 . .
C61 C62 O19 123.7(8) . .
C63 C62 O19 114.8(8) . .
C63 C62 C61 121.5(9) . .
O20 C63 C64 123.6(8) . .
C62 C63 O20 117.7(8) . .
C62 C63 C64 118.7(9) . .
C59 C64 C63 121.3(9) . .
C59 C64 H64 119.3 . .
C63 C64 H64 119.3 . .
O20 C65 H65A 109.5 . .
O20 C65 H65B 109.5 . .
O20 C65 H65C 109.5 . .
H65A C65 H65B 109.5 . .
H65A C65 H65C 109.5 . .
H65B C65 H65C 109.5 . .
O19 C66 H66A 109.5 . .
O19 C66 H66B 109.5 . .
O19 C66 H66C 109.5 . .
H66A C66 H66B 109.5 . .
H66A C66 H66C 109.5 . .
H66B C66 H66C 109.5 . .
C68 C67 S4 125.3(7) . .
C68 C67 C72 120.9(8) . .
C72 C67 S4 113.8(6) . .
C67 C68 P2 125.3(7) . .
C67 C68 C69 116.6(8) . .
C69 C68 P2 117.8(6) . .
C68 C69 H69 118.8 . .
C70 C69 C68 122.4(8) . .
C70 C69 H69 118.8 . .
O17 C70 C71 115.2(8) . .
C69 C70 O17 124.9(8) . .
C69 C70 C71 119.9(8) . .
O18 C71 C70 114.8(8) . .
C72 C71 O18 125.8(8) . .
C72 C71 C70 119.3(8) . .
C67 C72 H72 119.6 . .
C71 C72 C67 120.8(8) . .
C71 C72 H72 119.6 . .
O17 C73 H73A 109.5 . .
O17 C73 H73B 109.5 . .
O17 C73 H73C 109.5 . .
H73A C73 H73B 109.5 . .
H73A C73 H73C 109.5 . .
H73B C73 H73C 109.5 . .
O18 C74 H74A 109.5 . .
O18 C74 H74B 109.5 . .
O18 C74 H74C 109.5 . .
H74A C74 H74B 109.5 . .
H74A C74 H74C 109.5 . .
H74B C74 H74C 109.5 . .
O2 Li1 Cl1 119.3(10) . .
O2 Li1 O4 101.0(10) . .
O4 Li1 Cl1 114.1(9) . .
O6 Li1 Cl1 107.0(9) 2_665 .
O6 Li1 O2 104.5(9) 2_665 .
O6 Li1 O4 110.4(10) 2_665 .
Cl1 Li2 Cl1 96.2(5) . 2_665
O5 Li2 Cl1 115.1(7) . .
O5 Li2 Cl1 113.5(7) . 2_665
O5 Li2 O16 102.3(7) . .
O16 Li2 Cl1 112.2(7) . .
O16 Li2 Cl1 118.3(7) . 2_665
Cl1 Li3 S4 92.6(4) 2_665 2_665
O13 Li3 Cl1 115.5(7) . 2_665
O13 Li3 S4 124.9(7) . 2_665
O13 Li3 O14 112.2(7) . .
O13 Li3 O15 103.2(7) . 2_665
O14 Li3 Cl1 107.3(6) . 2_665
O14 Li3 S4 101.6(5) . 2_665
O15 Li3 Cl1 109.6(6) 2_665 2_665
O15 Li3 S4 22.4(3) 2_665 2_665
O15 Li3 O14 108.8(7) 2_665 .
C50 C51 H51A 111.2 . .
C50 C51 H51B 111.2 . .
C50 C51 C52 103(2) . .
H51A C51 H51B 109.2 . .
C52 C51 H51A 111.2 . .
C52 C51 H51B 111.2 . .
C51 C52 H52A 109.5 . .
C51 C52 H52B 109.5 . .
C51 C52 H52C 109.5 . .
H52A C52 H52B 109.5 . .
H52A C52 H52C 109.5 . .
H52B C52 H52C 109.5 . .
C50 C51A H51C 110.7 . .
C50 C51A H51D 110.7 . .
C50 C51A C52A 105(3) . .
H51C C51A H51D 108.8 . .
C52A C51A H51C 110.7 . .
C52A C51A H51D 110.7 . .
C51A C52A H52D 109.5 . .
C51A C52A H52E 109.5 . .
C51A C52A H52F 109.5 . .
H52D C52A H52E 109.5 . .
H52D C52A H52F 109.5 . .
H52E C52A H52F 109.5 . .
Cl6 C77 H77 109.0 . .
Cl7 C77 Cl6 111.3(7) . .
Cl7 C77 H77 109.0 . .
C78 C77 Cl6 104.2(9) . .
C78 C77 Cl7 114.2(10) . .
C78 C77 H77 109.0 . .
Cl8 C78 Cl9 109.0(7) . .
Cl8 C78 H78 109.3 . .
Cl9 C78 H78 109.3 . .
C77 C78 Cl8 115.0(9) . .
C77 C78 Cl9 104.8(9) . .
C77 C78 H78 109.3 . .
Cl2 C75 H75 108.8 . .
Cl3 C75 Cl2 111.5(6) . .
Cl3 C75 H75 108.8 . .
C76 C75 Cl2 107.3(7) . .
C76 C75 Cl3 111.7(7) . .
C76 C75 H75 108.8 . .
Cl4 C76 H76 107.8 . .
Cl5 C76 Cl4 110.6(6) . .
Cl5 C76 H76 107.8 . .
C75 C76 Cl4 107.7(7) . .
C75 C76 Cl5 115.0(7) . .
C75 C76 H76 107.8 . .
Cl10 C79 Cl11 112.5(7) . .
Cl10 C79 H79 107.5 . .
Cl11 C79 H79 107.5 . .
C80 C79 Cl10 113.0(9) . .
C80 C79 Cl11 108.7(9) . .
C80 C79 H79 107.5 . .
Cl12 C80 H80 108.9 . .
Cl13 C80 Cl12 111.1(8) . .
Cl13 C80 H80 108.9 . .
C79 C80 Cl12 110.5(9) . .
C79 C80 Cl13 108.4(9) . .
C79 C80 H80 108.9 . .

loop_
_geom_bond_atom_site_label_1
_geom_bond_atom_site_label_2
_geom_bond_distance
_geom_bond_site_symmetry_2
Pd1 P1 2.223(3) .
Pd1 O1 2.185(6) .
Pd1 N1 2.113(7) .
Pd1 C1 2.025(11) .
Pd2 P2 2.229(3) .
Pd2 O11 2.178(6) .
Pd2 N2 2.120(8) .
Pd2 C38 2.045(10) .
Cl1 Li1 2.41(2) .
Cl1 Li2 2.388(14) .
Cl1 Li2 2.421(15) 2_665
Cl1 Li3 2.471(15) 2_665
S1 O1 1.481(7) .
S1 O2 1.434(6) .
S1 O3 1.421(7) .
S1 C23 1.799(10) .
S2 O4 1.462(7) .
S2 O5 1.460(7) .
S2 O6 1.459(6) .
S2 C31 1.780(9) .
S3 O11 1.478(7) .
S3 O12 1.450(7) .
S3 O13 1.457(6) .
S3 C59 1.753(8) .
S4 O14 1.433(6) .
S4 O15 1.455(6) .
S4 O16 1.448(7) .
S4 C67 1.772(9) .
P1 C16 1.819(10) .
P1 C22 1.858(10) .
P1 C30 1.865(9) .
P2 C53 1.842(10) .
P2 C60 1.816(10) .
P2 C68 1.807(9) .
O2 Li1 1.91(2) .
O4 Li1 1.93(2) .
O5 Li2 1.854(16) .
O6 Li1 1.91(2) 2_665
O7 C33 1.337(11) .
O7 C37 1.471(13) .
O8 C34 1.342(11) .
O8 C36 1.424(12) .
O9 C26 1.362(13) .
O9 C29 1.384(18) .
O10 C25 1.366(12) .
O10 C28 1.480(16) .
O13 Li3 1.893(14) .
O14 Li3 1.996(16) .
O15 Li3 1.905(15) 2_665
O16 Li2 1.864(15) .
O17 C70 1.392(11) .
O17 C73 1.441(12) .
O18 C71 1.358(11) .
O18 C74 1.448(13) .
O19 C62 1.395(11) .
O19 C66 1.412(13) .
O20 C63 1.362(12) .
O20 C65 1.421(12) .
N1 C2 1.317(12) .
N1 C6 1.324(12) .
N2 C39 1.349(12) .
N2 C43 1.292(13) .
C1 H1A 0.9800 .
C1 H1B 0.9800 .
C1 H1C 0.9800 .
C2 H2 0.9500 .
C2 C3 1.376(15) .
C3 H3 0.9500 .
C3 C4 1.333(14) .
C4 C5 1.377(13) .
C4 C7 1.525(13) .
C5 H5 0.9500 .
C5 C6 1.376(13) .
C6 H6 0.9500 .
C7 H7 1.0000 .
C7 C8 1.537(13) .
C7 C12 1.559(15) .
C8 H8A 0.9900 .
C8 H8B 0.9900 .
C8 C9 1.505(14) .
C9 H9A 0.9900 .
C9 H9B 0.9900 .
C9 C10 1.518(14) .
C10 H10A 0.9900 .
C10 H10B 0.9900 .
C10 C11 1.516(16) .
C11 H11A 0.9800 .
C11 H11B 0.9800 .
C11 H11C 0.9800 .
C12 H12A 0.9900 .
C12 H12B 0.9900 .
C12 C13 1.442(16) .
C13 H13A 0.9900 .
C13 H13B 0.9900 .
C13 C14 1.553(18) .
C14 H14A 0.9900 .
C14 H14B 0.9900 .
C14 C15 1.51(2) .
C15 H15A 0.9800 .
C15 H15B 0.9800 .
C15 H15C 0.9800 .
C16 C17 1.399(14) .
C16 C21 1.402(15) .
C17 H17 0.9500 .
C17 C18 1.377(15) .
C18 H18 0.9500 .
C18 C19 1.397(18) .
C19 H19 0.9500 .
C19 C20 1.330(17) .
C20 H20 0.9500 .
C20 C21 1.370(16) .
C21 H21 0.9500 .
C22 C23 1.375(14) .
C22 C27 1.414(13) .
C23 C24 1.391(15) .
C24 H24 0.9500 .
C24 C25 1.352(14) .
C25 C26 1.362(15) .
C26 C27 1.346(14) .
C27 H27 0.9500 .
C28 H28A 0.9800 .
C28 H28B 0.9800 .
C28 H28C 0.9800 .
C29 H29A 0.9800 .
C29 H29B 0.9800 .
C29 H29C 0.9800 .
C30 C31 1.359(12) .
C30 C35 1.381(13) .
C31 C32 1.408(13) .
C32 H32 0.9500 .
C32 C33 1.390(13) .
C33 C34 1.436(14) .
C34 C35 1.360(13) .
C35 H35 0.9500 .
C36 H36A 0.9800 .
C36 H36B 0.9800 .
C36 H36C 0.9800 .
C37 H37A 0.9800 .
C37 H37B 0.9800 .
C37 H37C 0.9800 .
C38 H38A 0.9800 .
C38 H38B 0.9800 .
C38 H38C 0.9800 .
C39 H39 0.9500 .
C39 C40 1.394(15) .
C40 H40 0.9500 .
C40 C41 1.380(17) .
C41 C42 1.418(16) .
C41 C44 1.524(19) .
C42 H42 0.9500 .
C42 C43 1.355(16) .
C43 H43 0.9500 .
C44 H44 1.0000 .
C44 C45 1.60(2) .
C44 C49 1.48(2) .
C45 H45A 0.9900 .
C45 H45B 0.9900 .
C45 C46 1.38(2) .
C46 H46A 0.9900 .
C46 H46B 0.9900 .
C46 C47 1.60(2) .
C47 H47A 0.9900 .
C47 H47B 0.9900 .
C47 C48 1.51(2) .
C48 H48A 0.9800 .
C48 H48B 0.9800 .
C48 H48C 0.9800 .
C49 H49A 0.9900 .
C49 H49B 0.9900 .
C49 C50 1.42(2) .
C50 H50A 0.9900 .
C50 H50B 0.9900 .
C50 H50C 0.9900 .
C50 H50D 0.9900 .
C50 C51 1.485(12) .
C50 C51A 1.488(14) .
C53 C54 1.421(15) .
C53 C58 1.335(16) .
C54 H54 0.9500 .
C54 C55 1.363(17) .
C55 H55 0.9500 .
C55 C56 1.29(2) .
C56 H56 0.9500 .
C56 C57 1.36(2) .
C57 H57 0.9500 .
C57 C58 1.42(2) .
C58 H58 0.9500 .
C59 C60 1.413(12) .
C59 C64 1.409(13) .
C60 C61 1.403(13) .
C61 H61 0.9500 .
C61 C62 1.390(14) .
C62 C63 1.344(13) .
C63 C64 1.413(13) .
C64 H64 0.9500 .
C65 H65A 0.9800 .
C65 H65B 0.9800 .
C65 H65C 0.9800 .
C66 H66A 0.9800 .
C66 H66B 0.9800 .
C66 H66C 0.9800 .
C67 C68 1.388(12) .
C67 C72 1.433(13) .
C68 C69 1.408(13) .
C69 H69 0.9500 .
C69 C70 1.372(13) .
C70 C71 1.413(13) .
C71 C72 1.340(13) .
C72 H72 0.9500 .
C73 H73A 0.9800 .
C73 H73B 0.9800 .
C73 H73C 0.9800 .
C74 H74A 0.9800 .
C74 H74B 0.9800 .
C74 H74C 0.9800 .
Li1 O6 1.91(2) 2_665
Li2 Cl1 2.421(15) 2_665
Li3 Cl1 2.471(15) 2_665
Li3 S4 3.022(14) 2_665
Li3 O15 1.905(15) 2_665
C51 H51A 0.9900 .
C51 H51B 0.9900 .
C51 C52 1.513(12) .
C52 H52A 0.9800 .
C52 H52B 0.9800 .
C52 H52C 0.9800 .
C51A H51C 0.9900 .
C51A H51D 0.9900 .
C51A C52A 1.509(14) .
C52A H52D 0.9800 .
C52A H52E 0.9800 .
C52A H52F 0.9800 .
Cl6 C77 1.791(13) .
Cl7 C77 1.771(12) .
Cl8 C78 1.775(11) .
Cl9 C78 1.866(13) .
C77 H77 1.0000 .
C77 C78 1.450(16) .
C78 H78 1.0000 .
Cl2 C75 1.771(9) .
Cl3 C75 1.763(10) .
Cl4 C76 1.805(10) .
Cl5 C76 1.748(10) .
C75 H75 1.0000 .
C75 C76 1.518(13) .
C76 H76 1.0000 .
Cl10 C79 1.759(11) .
Cl11 C79 1.767(12) .
Cl12 C80 1.804(12) .
Cl13 C80 1.789(14) .
C79 H79 1.0000 .
C79 C80 1.472(16) .
C80 H80 1.0000 .

loop_
_geom_torsion_atom_site_label_1
_geom_torsion_atom_site_label_2
_geom_torsion_atom_site_label_3
_geom_torsion_atom_site_label_4
_geom_torsion
_geom_torsion_site_symmetry_4
Pd1 P1 C16 C17 27.9(9) .
Pd1 P1 C16 C21 -155.8(9) .
Pd1 P1 C22 C23 13.1(9) .
Pd1 P1 C22 C27 -165.3(6) .
Pd1 P1 C30 C31 65.8(9) .
Pd1 P1 C30 C35 -108.3(7) .
Pd1 N1 C2 C3 -177.6(8) .
Pd1 N1 C6 C5 177.7(8) .
Pd2 P2 C53 C54 -158.4(8) .
Pd2 P2 C53 C58 21.2(12) .
Pd2 P2 C60 C59 24.0(8) .
Pd2 P2 C60 C61 -154.9(6) .
Pd2 P2 C68 C67 66.9(8) .
Pd2 P2 C68 C69 -105.9(7) .
Pd2 N2 C39 C40 -176.5(8) .
Pd2 N2 C43 C42 177.5(10) .
S1 C23 C24 C25 -179.9(8) .
S2 O5 Li2 Cl1 -52.5(9) 2_665
S2 O5 Li2 Cl1 57.0(10) .
S2 O5 Li2 O16 178.9(5) .
S2 C31 C32 C33 -179.6(7) .
S3 O13 Li3 Cl1 -83.7(9) 2_665
S3 O13 Li3 S4 163.0(5) 2_665
S3 O13 Li3 O14 39.7(11) .
S3 O13 Li3 O15 156.7(5) 2_665
S3 C59 C60 P2 -8.3(11) .
S3 C59 C60 C61 170.6(7) .
S3 C59 C64 C63 -171.0(7) .
S4 O16 Li2 Cl1 -58.5(9) .
S4 O16 Li2 Cl1 52.1(10) 2_665
S4 O16 Li2 O5 177.6(5) .
S4 C67 C68 P2 7.4(12) .
S4 C67 C68 C69 -179.8(7) .
S4 C67 C72 C71 179.4(8) .
P1 C16 C17 C18 175.8(9) .
P1 C16 C21 C20 -174.6(10) .
P1 C22 C23 S1 1.9(13) .
P1 C22 C23 C24 -174.3(8) .
P1 C22 C27 C26 177.0(8) .
P1 C30 C31 S2 5.2(12) .
P1 C30 C31 C32 -178.0(7) .
P1 C30 C35 C34 176.9(8) .
P2 C53 C54 C55 -176.1(11) .
P2 C53 C58 C57 179.8(12) .
P2 C60 C61 C62 178.7(7) .
P2 C68 C69 C70 173.7(7) .
O1 S1 O2 Li1 -105.6(11) .
O1 S1 C23 C22 27.5(10) .
O1 S1 C23 C24 -156.2(7) .
O2 S1 O1 Pd1 42.5(5) .
O2 S1 C23 C22 -92.2(9) .
O2 S1 C23 C24 84.1(8) .
O3 S1 O1 Pd1 170.4(4) .
O3 S1 O2 Li1 128.3(10) .
O3 S1 C23 C22 146.0(9) .
O3 S1 C23 C24 -37.6(9) .
O4 S2 O5 Li2 -66.8(8) .
O4 S2 O6 Li1 64.7(10) 2_665
O4 S2 C31 C30 -18.7(9) .
O4 S2 C31 C32 164.2(6) .
O5 S2 O4 Li1 53.6(10) .
O5 S2 O6 Li1 -63.1(11) 2_665
O5 S2 C31 C30 101.5(8) .
O5 S2 C31 C32 -75.6(7) .
O6 S2 O4 Li1 -74.1(10) .
O6 S2 O5 Li2 61.7(8) .
O6 S2 C31 C30 -140.0(8) .
O6 S2 C31 C32 43.0(7) .
O7 C33 C34 O8 2.4(13) .
O7 C33 C34 C35 -177.5(9) .
O8 C34 C35 C30 -180.0(9) .
O9 C26 C27 C22 175.2(9) .
O10 C25 C26 O9 3.1(14) .
O10 C25 C26 C27 -179.2(9) .
O11 S3 O13 Li3 -97.8(8) .
O11 S3 C59 C60 30.8(8) .
O11 S3 C59 C64 -156.8(6) .
O12 S3 O11 Pd2 170.5(3) .
O12 S3 O13 Li3 135.4(8) .
O12 S3 C59 C60 150.7(7) .
O12 S3 C59 C64 -36.9(7) .
O13 S3 O11 Pd2 42.2(5) .
O13 S3 C59 C60 -87.5(8) .
O13 S3 C59 C64 84.9(7) .
O14 S4 O15 Li3 65.9(8) 2_665
O14 S4 O16 Li2 -58.3(8) .
O14 S4 C67 C68 -21.3(9) .
O14 S4 C67 C72 160.4(7) .
O15 S4 O14 Li3 -79.9(9) .
O15 S4 O16 Li2 71.9(7) .
O15 S4 C67 C68 -141.3(8) .
O15 S4 C67 C72 40.4(8) .
O16 S4 O14 Li3 50.3(9) .
O16 S4 O15 Li3 -64.8(8) 2_665
O16 S4 C67 C68 99.8(8) .
O16 S4 C67 C72 -78.5(7) .
O17 C70 C71 O18 -1.2(12) .
O17 C70 C71 C72 179.6(8) .
O18 C71 C72 C67 -178.2(9) .
O19 C62 C63 O20 -3.1(13) .
O19 C62 C63 C64 176.9(8) .
O20 C63 C64 C59 179.4(8) .
N1 C2 C3 C4 2.4(16) .
N2 C39 C40 C41 3.2(17) .
C2 N1 C6 C5 1.2(14) .
C2 C3 C4 C5 -3.0(15) .
C2 C3 C4 C7 176.4(9) .
C3 C4 C5 C6 2.9(15) .
C3 C4 C7 C8 -112.2(11) .
C3 C4 C7 C12 121.2(11) .
C4 C5 C6 N1 -2.0(16) .
C4 C7 C8 C9 61.9(11) .
C4 C7 C12 C13 -66.7(13) .
C5 C4 C7 C8 67.3(12) .
C5 C4 C7 C12 -59.3(12) .
C6 N1 C2 C3 -1.4(15) .
C7 C4 C5 C6 -176.6(9) .
C7 C8 C9 C10 177.6(9) .
C7 C12 C13 C14 -178.0(11) .
C8 C7 C12 C13 167.3(10) .
C8 C9 C10 C11 178.2(10) .
C12 C7 C8 C9 -171.6(9) .
C12 C13 C14 C15 169.9(14) .
C16 P1 C22 C23 -108.1(9) .
C16 P1 C22 C27 73.6(8) .
C16 P1 C30 C31 -172.8(8) .
C16 P1 C30 C35 13.1(9) .
C16 C17 C18 C19 1.9(18) .
C17 C16 C21 C20 1.8(17) .
C17 C18 C19 C20 -4(2) .
C18 C19 C20 C21 5(2) .
C19 C20 C21 C16 -4(2) .
C21 C16 C17 C18 -0.8(17) .
C22 P1 C16 C17 152.3(8) .
C22 P1 C16 C21 -31.4(11) .
C22 P1 C30 C31 -63.9(9) .
C22 P1 C30 C35 121.9(8) .
C22 C23 C24 C25 -3.2(16) .
C23 S1 O1 Pd1 -73.5(5) .
C23 S1 O2 Li1 11.4(11) .
C23 C22 C27 C26 -1.5(14) .
C23 C24 C25 O10 -177.8(9) .
C23 C24 C25 C26 -0.5(16) .
C24 C25 C26 O9 -174.4(9) .
C24 C25 C26 C27 3.2(16) .
C25 C26 C27 C22 -2.3(16) .
C27 C22 C23 S1 -179.8(7) .
C27 C22 C23 C24 4.1(14) .
C28 O10 C25 C24 -8.3(15) .
C28 O10 C25 C26 174.4(10) .
C29 O9 C26 C25 164.3(12) .
C29 O9 C26 C27 -13.4(17) .
C30 P1 C16 C17 -98.9(9) .
C30 P1 C16 C21 77.4(10) .
C30 P1 C22 C23 144.5(8) .
C30 P1 C22 C27 -33.9(8) .
C30 C31 C32 C33 3.2(14) .
C31 S2 O4 Li1 169.7(9) .
C31 S2 O5 Li2 175.9(7) .
C31 S2 O6 Li1 -177.6(10) 2_665
C31 C30 C35 C34 2.4(15) .
C31 C32 C33 O7 175.7(9) .
C31 C32 C33 C34 -0.8(14) .
C32 C33 C34 O8 179.2(9) .
C32 C33 C34 C35 -0.7(14) .
C33 C34 C35 C30 -0.1(16) .
C35 C30 C31 S2 179.2(7) .
C35 C30 C31 C32 -4.0(13) .
C36 O8 C34 C33 -173.2(9) .
C36 O8 C34 C35 6.7(16) .
C37 O7 C33 C32 5.1(14) .
C37 O7 C33 C34 -178.3(9) .
C39 N2 C43 C42 2.9(17) .
C39 C40 C41 C42 -4.7(19) .
C39 C40 C41 C44 173.2(13) .
C40 C41 C42 C43 5(2) .
C40 C41 C44 C45 -113.4(16) .
C40 C41 C44 C49 115.2(18) .
C41 C42 C43 N2 -5(2) .
C41 C44 C45 C46 69.2(19) .
C41 C44 C49 C50 -57(3) .
C42 C41 C44 C45 64.4(19) .
C42 C41 C44 C49 -67(2) .
C43 N2 C39 C40 -2.0(15) .
C44 C41 C42 C43 -172.7(13) .
C44 C45 C46 C47 -175.7(14) .
C44 C49 C50 C51 176(2) .
C44 C49 C50 C51A -176(5) .
C45 C44 C49 C50 175.1(19) .
C45 C46 C47 C48 167.5(18) .
C49 C44 C45 C46 -165.6(18) .
C49 C50 C51 C52 173(3) .
C49 C50 C51A C52A 50(8) .
C53 P2 C60 C59 -94.3(8) .
C53 P2 C60 C61 86.8(8) .
C53 P2 C68 C67 -171.8(8) .
C53 P2 C68 C69 15.4(8) .
C53 C54 C55 C56 -3(2) .
C54 C53 C58 C57 -1(2) .
C54 C55 C56 C57 -2(3) .
C55 C56 C57 C58 5(3) .
C56 C57 C58 C53 -4(3) .
C58 C53 C54 C55 4.3(19) .
C59 S3 O11 Pd2 -72.9(4) .
C59 S3 O13 Li3 18.7(8) .
C59 C60 C61 C62 -0.3(13) .
C60 P2 C53 C54 -36.2(10) .
C60 P2 C53 C58 143.4(11) .
C60 P2 C68 C67 -63.4(9) .
C60 P2 C68 C69 123.8(7) .
C60 C59 C64 C63 2.0(13) .
C60 C61 C62 O19 -176.3(9) .
C60 C61 C62 C63 1.7(15) .
C61 C62 C63 O20 178.8(9) .
C61 C62 C63 C64 -1.2(15) .
C62 C63 C64 C59 -0.6(14) .
C64 C59 C60 P2 179.6(6) .
C64 C59 C60 C61 -1.5(12) .
C65 O20 C63 C62 -178.0(10) .
C65 O20 C63 C64 1.9(13) .
C66 O19 C62 C61 8.0(15) .
C66 O19 C62 C63 -170.1(10) .
C67 S4 O14 Li3 165.2(8) .
C67 S4 O15 Li3 -178.0(7) 2_665
C67 S4 O16 Li2 -174.6(7) .
C67 C68 C69 C70 0.3(13) .
C68 P2 C53 C54 74.3(10) .
C68 P2 C53 C58 -106.1(11) .
C68 P2 C60 C59 156.3(7) .
C68 P2 C60 C61 -22.6(8) .
C68 C67 C72 C71 1.0(14) .
C68 C69 C70 O17 179.7(8) .
C68 C69 C70 C71 1.6(14) .
C69 C70 C71 O18 177.0(8) .
C69 C70 C71 C72 -2.2(14) .
C70 C71 C72 C67 0.9(14) .
C72 C67 C68 P2 -174.5(7) .
C72 C67 C68 C69 -1.6(13) .
C73 O17 C70 C69 2.0(13) .
C73 O17 C70 C71 -179.8(8) .
C74 O18 C71 C70 -171.3(9) .
C74 O18 C71 C72 7.9(14) .
Cl6 C77 C78 Cl8 -65.8(10) .
Cl6 C77 C78 Cl9 174.4(6) .
Cl7 C77 C78 Cl8 55.8(13) .
Cl7 C77 C78 Cl9 -63.9(10) .
Cl2 C75 C76 Cl4 -173.4(5) .
Cl2 C75 C76 Cl5 62.8(9) .
Cl3 C75 C76 Cl4 64.1(8) .
Cl3 C75 C76 Cl5 -59.7(9) .
Cl10 C79 C80 Cl12 -58.8(12) .
Cl10 C79 C80 Cl13 63.2(10) .
Cl11 C79 C80 Cl12 66.8(11) .
Cl11 C79 C80 Cl13 -171.2(7) .
